data_7151213
loop_
_publ_author_name
'Schweizer, Eliane'
'Hoffmann-R\"oder, Anja'
'Olsen, Jacob A.'
'Seiler, Paul'
'Obst-Sander, Ulrike'
'Wagner, Bj\"orn'
'Kansy, Manfred'
'Banner, David W.'
'Diederich, Fran\,cois'

_publ_section_title
;
 Multipolar interactions in the D pocket of thrombin: large differences
 between tricyclic imide and lactam inhibitors.
;
_journal_issue 12
_journal_name_full 'Organic &amp; biomolecular chemistry'
_journal_page_first 2364
_journal_page_last 2375
_journal_paper_doi 10.1039/b602585d
_journal_volume 4
_journal_year 2006
_chemical_formula_moiety 'C22 H22 Br F N2 O2'
_chemical_formula_sum 'C22 H22 Br F N2 O2'
_chemical_formula_weight 445.33
_chemical_name_systematic
;
?
;
_space_group_IT_number 2
_symmetry_cell_setting triclinic
_symmetry_space_group_name_Hall '-P 1'
_symmetry_space_group_name_H-M 'P -1'
_atom_sites_solution_hydrogens geom
_atom_sites_solution_primary direct
_atom_sites_solution_secondary difmap
_audit_creation_method SHELXL-97
_cell_angle_alpha 78.900(1)
_cell_angle_beta 89.899(1)
_cell_angle_gamma 66.981(1)
_cell_formula_units_Z 2
_cell_length_a 9.4567(2)
_cell_length_b 10.5163(2)
_cell_length_c 10.6619(2)
_cell_measurement_reflns_used 3999
_cell_measurement_temperature 173(2)
_cell_measurement_theta_max 27.50
_cell_measurement_theta_min 3.76
_cell_volume 954.46(3)
_computing_cell_refinement 'HKL Scalepack (Otwinowski & Minor 1997)'
_computing_data_collection 'Kappa CCD'
_computing_data_reduction 'Denzo + Scalepak (Otwinowski & Minor, 1997)'
_computing_molecular_graphics 'ORTEP (Johnson,1976)'
_computing_publication_material SHELXL97
_computing_structure_refinement 'SHELXL97 (Sheldrick, 1997)'
_computing_structure_solution 'SIR97 (Altomare et Al., 1997)'
_diffrn_ambient_temperature 173(2)
_diffrn_measured_fraction_theta_full 0.994
_diffrn_measured_fraction_theta_max 0.994
_diffrn_measurement_device_type 'Kappa CCD'
_diffrn_measurement_method CCD
_diffrn_radiation_monochromator graphite
_diffrn_radiation_source 'fine-focus sealed tube'
_diffrn_radiation_type MoK\a
_diffrn_radiation_wavelength 0.7107
_diffrn_reflns_av_R_equivalents 0.0162
_diffrn_reflns_av_sigmaI/netI 0.0347
_diffrn_reflns_limit_h_max 11
_diffrn_reflns_limit_h_min -12
_diffrn_reflns_limit_k_max 13
_diffrn_reflns_limit_k_min -13
_diffrn_reflns_limit_l_max 13
_diffrn_reflns_limit_l_min -13
_diffrn_reflns_number 7417
_diffrn_reflns_theta_full 27.50
_diffrn_reflns_theta_max 27.50
_diffrn_reflns_theta_min 3.76
_exptl_absorpt_coefficient_mu 2.184
_exptl_absorpt_correction_type none
_exptl_crystal_colour colorless
_exptl_crystal_density_diffrn 1.550
_exptl_crystal_density_method 'not measured'
_exptl_crystal_description 'Cut fragment'
_exptl_crystal_F_000 456
_exptl_crystal_size_max 0.18
_exptl_crystal_size_mid 0.16
_exptl_crystal_size_min 0.15
_refine_diff_density_max 0.316
_refine_diff_density_min -0.426
_refine_diff_density_rms 0.051
_refine_ls_extinction_coef 0.0103(12)
_refine_ls_extinction_expression Fc^*^=kFc[1+0.001xFc^2^\l^3^/sin(2\q)]^-1/4^
_refine_ls_extinction_method SHELXL97
_refine_ls_goodness_of_fit_ref 1.033
_refine_ls_hydrogen_treatment riding
_refine_ls_matrix_type full
_refine_ls_number_parameters 276
_refine_ls_number_reflns 4368
_refine_ls_number_restraints 0
_refine_ls_restrained_S_all 1.033
_refine_ls_R_factor_all 0.0342
_refine_ls_R_factor_gt 0.0289
_refine_ls_shift/su_max 0.001
_refine_ls_shift/su_mean 0.000
_refine_ls_structure_factor_coef Fsqd
_refine_ls_weighting_details 'calc w=1/[\s^2^(Fo^2^)+(0.0122P)^2^+0.6461P] where P=(Fo^2^+2Fc^2^)/3'
_refine_ls_weighting_scheme calc
_refine_ls_wR_factor_gt 0.0637
_refine_ls_wR_factor_ref 0.0666
_reflns_number_gt 3942
_reflns_number_total 4368
_reflns_threshold_expression >2sigma(I)
_cod_data_source_file b602585d.txt
_cod_data_source_block anja10_D_04
_cod_depositor_comments
;
The following automatic conversions were performed:
'_symmetry_cell_setting' value 'Triclinic' changed to 'triclinic'
according to '/home/saulius/struct/CIF-dictionaries/cif_core.dic'
dictionary named 'cif_core.dic' version 2.4.1 from 2010-06-29.

Automatic conversion script
Id: cif_fix_enum 1527 2010-12-29 10:47:43Z saulius 
;
_cod_original_cell_volume 954.45(3)
_cod_original_sg_symbol_H-M ' P -1'
_cod_database_code 7151213

loop_
_symmetry_equiv_pos_as_xyz
'x, y, z'
'-x, -y, -z'

loop_
_atom_site_label
_atom_site_type_symbol
_atom_site_fract_x
_atom_site_fract_y
_atom_site_fract_z
_atom_site_U_iso_or_equiv
_atom_site_adp_type
_atom_site_occupancy
_atom_site_calc_flag
_atom_site_refinement_flags
_atom_site_disorder_assembly
_atom_site_disorder_group
C1 C 0.4416(2) 0.94499(19) 0.76657(18) 0.0317(4) Uani 1 d . . .
H1A H 0.3505 1.0375 0.7454 0.023(5) Uiso 1 calc R . .
N2 N 0.44530(18) 0.86615(15) 0.66752(14) 0.0281(3) Uani 1 d . . .
C3 C 0.5740(2) 0.83263(17) 0.60349(16) 0.0274(4) Uani 1 d . . .
C4 C 0.6863(2) 0.87696(17) 0.66563(16) 0.0254(4) Uani 1 d . . .
H4A H 0.7287 0.9302 0.5990 0.031(5) Uiso 1 calc R . .
C5 C 0.5909(2) 0.97331(18) 0.75393(16) 0.0273(4) Uani 1 d . . .
H5A H 0.5673 1.0750 0.7171 0.031(5) Uiso 1 calc R . .
C6 C 0.8200(2) 0.75477(18) 0.75629(15) 0.0237(3) Uani 1 d . . .
H6A H 0.9139 0.7766 0.7483 0.030(5) Uiso 1 calc R . .
N7 N 0.76854(16) 0.76753(15) 0.88682(13) 0.0238(3) Uani 1 d . . .
C8 C 0.6901(2) 0.92203(18) 0.87998(16) 0.0262(4) Uani 1 d . . .
H8A H 0.6233 0.9405 0.9528 0.022(5) Uiso 1 calc R . .
C9 C 0.8185(2) 0.9739(2) 0.89126(19) 0.0350(4) Uani 1 d . . .
H9A H 0.7824 1.0599 0.9279 0.045(6) Uiso 1 calc R . .
H9B H 0.8573 0.9945 0.8067 0.049(7) Uiso 1 calc R . .
C10 C 0.9430(3) 0.8488(2) 0.9824(2) 0.0447(5) Uani 1 d . . .
H10A H 0.9428 0.8680 1.0698 0.067(8) Uiso 1 calc R . .
H10B H 1.0464 0.8313 0.9514 0.089(10) Uiso 1 calc R . .
C11 C 0.9017(2) 0.7202(2) 0.98313(17) 0.0330(4) Uani 1 d . . .
H11A H 0.9904 0.6416 0.9604 0.047(6) Uiso 1 calc R . .
H11B H 0.8740 0.6870 1.0692 0.051(7) Uiso 1 calc R . .
C12 C 0.86268(19) 0.60750(17) 0.73230(15) 0.0225(3) Uani 1 d . . .
C13 C 0.7655(2) 0.53558(18) 0.75857(16) 0.0256(4) Uani 1 d . . .
H13A H 0.6733 0.5768 0.7984 0.029(5) Uiso 1 calc R . .
C14 C 0.8018(2) 0.40497(19) 0.72729(17) 0.0278(4) Uani 1 d . . .
H14A H 0.7353 0.3567 0.7450 0.035(5) Uiso 1 calc R . .
C15 C 0.9373(2) 0.34622(18) 0.66960(16) 0.0255(3) Uani 1 d . . .
C16 C 1.0385(2) 0.41158(18) 0.64641(16) 0.0266(4) Uani 1 d . . .
H16A H 1.1324 0.3682 0.6096 0.034(5) Uiso 1 calc R . .
C17 C 0.9997(2) 0.54291(18) 0.67838(16) 0.0254(3) Uani 1 d . . .
H17A H 1.0683 0.5892 0.6630 0.030(5) Uiso 1 calc R . .
Br18 Br 0.98301(2) 0.172403(19) 0.616548(19) 0.03651(8) Uani 1 d . . .
O19 O 0.59366(17) 0.77763(14) 0.50988(12) 0.0354(3) Uani 1 d . . .
O20 O 0.42827(18) 0.87099(18) 0.88791(14) 0.0434(4) Uani 1 d . . .
H20A H 0.5152 0.8091 0.9183 0.080(11) Uiso 1 calc R . .
C21 C 0.3163(2) 0.82971(19) 0.63757(19) 0.0333(4) Uani 1 d . . .
H21A H 0.2987 0.8461 0.5432 0.043(6) Uiso 1 calc R . .
H21B H 0.2220 0.8939 0.6692 0.044(6) Uiso 1 calc R . .
C22 C 0.34088(19) 0.67837(18) 0.69511(17) 0.0266(4) Uani 1 d . . .
C23 C 0.37498(19) 0.57965(19) 0.61787(17) 0.0263(4) Uani 1 d . . .
H23A H 0.3829 0.6080 0.5289 0.028(5) Uiso 1 calc R . .
C24 C 0.3979(2) 0.44003(19) 0.66778(17) 0.0281(4) Uani 1 d . . .
H24A H 0.4213 0.3728 0.6145 0.037(6) Uiso 1 calc R . .
C25 C 0.3854(2) 0.40287(19) 0.79650(18) 0.0304(4) Uani 1 d . . .
C26 C 0.3492(2) 0.4967(2) 0.87687(18) 0.0359(4) Uani 1 d . . .
H26A H 0.3395 0.4676 0.9653 0.044(6) Uiso 1 calc R . .
C27 C 0.3272(2) 0.6354(2) 0.82512(18) 0.0328(4) Uani 1 d . . .
H27A H 0.3025 0.7020 0.8790 0.043(6) Uiso 1 calc R . .
F28 F 0.40661(16) 0.26630(12) 0.84684(12) 0.0459(3) Uani 1 d . . .

loop_
_atom_site_aniso_label
_atom_site_aniso_U_11
_atom_site_aniso_U_22
_atom_site_aniso_U_33
_atom_site_aniso_U_23
_atom_site_aniso_U_13
_atom_site_aniso_U_12
C1 0.0308(9) 0.0263(9) 0.0352(10) -0.0138(8) -0.0030(7) -0.0052(8)
N2 0.0326(8) 0.0220(7) 0.0288(7) -0.0071(6) -0.0062(6) -0.0090(6)
C3 0.0378(10) 0.0175(8) 0.0221(8) 0.0003(6) -0.0063(7) -0.0081(7)
C4 0.0347(9) 0.0209(8) 0.0206(8) -0.0028(6) -0.0002(7) -0.0119(7)
C5 0.0352(10) 0.0183(8) 0.0271(9) -0.0062(7) -0.0029(7) -0.0088(7)
C6 0.0270(9) 0.0248(8) 0.0216(8) -0.0052(6) 0.0030(6) -0.0125(7)
N7 0.0270(7) 0.0249(7) 0.0187(7) -0.0046(5) 0.0002(5) -0.0096(6)
C8 0.0321(9) 0.0251(8) 0.0244(8) -0.0095(7) 0.0015(7) -0.0125(7)
C9 0.0428(11) 0.0393(11) 0.0345(10) -0.0148(8) 0.0049(8) -0.0251(9)
C10 0.0387(12) 0.0479(13) 0.0523(13) -0.0176(10) -0.0073(9) -0.0191(10)
C11 0.0334(10) 0.0400(10) 0.0251(9) -0.0054(8) -0.0050(7) -0.0146(9)
C12 0.0235(8) 0.0228(8) 0.0197(7) -0.0027(6) -0.0001(6) -0.0083(7)
C13 0.0223(8) 0.0246(8) 0.0268(8) -0.0037(7) 0.0030(6) -0.0069(7)
C14 0.0244(8) 0.0254(9) 0.0320(9) -0.0017(7) -0.0008(7) -0.0102(7)
C15 0.0275(9) 0.0199(8) 0.0243(8) -0.0030(6) -0.0034(6) -0.0051(7)
C16 0.0232(8) 0.0276(9) 0.0245(8) -0.0050(7) 0.0013(6) -0.0055(7)
C17 0.0249(8) 0.0283(9) 0.0228(8) -0.0034(7) 0.0010(6) -0.0112(7)
Br18 0.03997(12) 0.02284(11) 0.04286(12) -0.00958(8) 0.00099(8) -0.00715(8)
O19 0.0511(8) 0.0318(7) 0.0228(6) -0.0085(5) -0.0038(6) -0.0147(6)
O20 0.0440(9) 0.0641(10) 0.0367(8) -0.0234(7) 0.0109(6) -0.0309(8)
C21 0.0317(10) 0.0252(9) 0.0387(10) -0.0064(8) -0.0116(8) -0.0069(8)
C22 0.0214(8) 0.0250(8) 0.0319(9) -0.0090(7) -0.0015(7) -0.0062(7)
C23 0.0247(8) 0.0310(9) 0.0257(8) -0.0082(7) 0.0040(6) -0.0126(7)
C24 0.0265(9) 0.0289(9) 0.0336(9) -0.0142(7) 0.0086(7) -0.0125(7)
C25 0.0290(9) 0.0264(9) 0.0361(10) -0.0057(7) 0.0058(7) -0.0116(7)
C26 0.0420(11) 0.0418(11) 0.0259(9) -0.0090(8) 0.0056(8) -0.0179(9)
C27 0.0348(10) 0.0342(10) 0.0320(9) -0.0169(8) 0.0043(8) -0.0116(8)
F28 0.0610(8) 0.0301(6) 0.0466(7) -0.0041(5) 0.0129(6) -0.0198(6)

loop_
_atom_type_symbol
_atom_type_description
_atom_type_scat_dispersion_real
_atom_type_scat_dispersion_imag
_atom_type_scat_source
C C 0.0033 0.0016 'International Tables Vol C Tables 4.2.6.8 and 6.1.1.4'
H H 0.0000 0.0000 'International Tables Vol C Tables 4.2.6.8 and 6.1.1.4'
N N 0.0061 0.0033 'International Tables Vol C Tables 4.2.6.8 and 6.1.1.4'
O O 0.0106 0.0060 'International Tables Vol C Tables 4.2.6.8 and 6.1.1.4'
F F 0.0171 0.0103 'International Tables Vol C Tables 4.2.6.8 and 6.1.1.4'
Br Br -0.2901 2.4595 'International Tables Vol C Tables 4.2.6.8 and 6.1.1.4'

loop_
_geom_angle_atom_site_label_1
_geom_angle_atom_site_label_2
_geom_angle_atom_site_label_3
_geom_angle
_geom_angle_site_symmetry_1
_geom_angle_site_symmetry_3
_geom_angle_publ_flag
O20 C1 N2 111.27(15) . . ?
O20 C1 C5 115.17(15) . . ?
N2 C1 C5 104.07(14) . . ?
C3 N2 C1 115.15(15) . . ?
C3 N2 C21 122.77(15) . . ?
C1 N2 C21 122.06(16) . . ?
O19 C3 N2 125.10(17) . . ?
O19 C3 C4 126.50(18) . . ?
N2 C3 C4 108.39(14) . . ?
C3 C4 C5 105.08(15) . . ?
C3 C4 C6 115.20(14) . . ?
C5 C4 C6 104.98(13) . . ?
C8 C5 C4 104.79(14) . . ?
C8 C5 C1 112.13(15) . . ?
C4 C5 C1 104.89(14) . . ?
N7 C6 C12 112.61(13) . . ?
N7 C6 C4 103.74(13) . . ?
C12 C6 C4 116.64(13) . . ?
C11 N7 C8 104.36(13) . . ?
C11 N7 C6 111.41(14) . . ?
C8 N7 C6 104.72(12) . . ?
N7 C8 C5 102.58(13) . . ?
N7 C8 C9 105.87(15) . . ?
C5 C8 C9 117.83(15) . . ?
C8 C9 C10 103.04(16) . . ?
C9 C10 C11 105.85(16) . . ?
N7 C11 C10 106.94(15) . . ?
C17 C12 C13 118.53(16) . . ?
C17 C12 C6 119.47(15) . . ?
C13 C12 C6 121.96(15) . . ?
C14 C13 C12 120.95(16) . . ?
C13 C14 C15 118.69(16) . . ?
C16 C15 C14 122.00(16) . . ?
C16 C15 Br18 118.68(13) . . ?
C14 C15 Br18 119.31(13) . . ?
C15 C16 C17 118.35(16) . . ?
C12 C17 C16 121.41(16) . . ?
N2 C21 C22 114.04(14) . . ?
C23 C22 C27 118.48(17) . . ?
C23 C22 C21 120.15(16) . . ?
C27 C22 C21 121.36(16) . . ?
C22 C23 C24 121.50(16) . . ?
C25 C24 C23 117.65(17) . . ?
F28 C25 C24 118.35(17) . . ?
F28 C25 C26 118.35(17) . . ?
C24 C25 C26 123.28(18) . . ?
C25 C26 C27 118.11(18) . . ?
C26 C27 C22 120.96(17) . . ?

loop_
_geom_bond_atom_site_label_1
_geom_bond_atom_site_label_2
_geom_bond_distance
_geom_bond_site_symmetry_2
_geom_bond_publ_flag
C1 O20 1.408(2) . ?
C1 N2 1.455(2) . ?
C1 C5 1.553(3) . ?
N2 C3 1.351(2) . ?
N2 C21 1.467(2) . ?
C3 O19 1.226(2) . ?
C3 C4 1.515(2) . ?
C4 C5 1.542(2) . ?
C4 C6 1.562(2) . ?
C5 C8 1.519(2) . ?
C6 N7 1.487(2) . ?
C6 C12 1.513(2) . ?
N7 C11 1.485(2) . ?
N7 C8 1.486(2) . ?
C8 C9 1.527(3) . ?
C9 C10 1.537(3) . ?
C10 C11 1.547(3) . ?
C12 C17 1.389(2) . ?
C12 C13 1.398(2) . ?
C13 C14 1.387(2) . ?
C14 C15 1.388(2) . ?
C15 C16 1.378(3) . ?
C15 Br18 1.9046(17) . ?
C16 C17 1.394(2) . ?
C21 C22 1.516(3) . ?
C22 C23 1.388(2) . ?
C22 C27 1.395(3) . ?
C23 C24 1.392(2) . ?
C24 C25 1.371(3) . ?
C25 F28 1.367(2) . ?
C25 C26 1.373(3) . ?
C26 C27 1.389(3) . ?

loop_
_geom_torsion_atom_site_label_1
_geom_torsion_atom_site_label_2
_geom_torsion_atom_site_label_3
_geom_torsion_atom_site_label_4
_geom_torsion
_geom_torsion_site_symmetry_1
_geom_torsion_site_symmetry_2
_geom_torsion_site_symmetry_3
_geom_torsion_site_symmetry_4
_geom_torsion_publ_flag
O20 C1 N2 C3 -120.07(17) . . . . ?
C5 C1 N2 C3 4.55(19) . . . . ?
O20 C1 N2 C21 61.6(2) . . . . ?
C5 C1 N2 C21 -173.79(15) . . . . ?
C1 N2 C3 O19 -173.37(16) . . . . ?
C21 N2 C3 O19 5.0(3) . . . . ?
C1 N2 C3 C4 5.6(2) . . . . ?
C21 N2 C3 C4 -176.06(14) . . . . ?
O19 C3 C4 C5 165.62(16) . . . . ?
N2 C3 C4 C5 -13.35(18) . . . . ?
O19 C3 C4 C6 -79.4(2) . . . . ?
N2 C3 C4 C6 101.66(16) . . . . ?
C3 C4 C5 C8 133.77(14) . . . . ?
C6 C4 C5 C8 11.86(18) . . . . ?
C3 C4 C5 C1 15.52(17) . . . . ?
C6 C4 C5 C1 -106.39(15) . . . . ?
O20 C1 C5 C8 -3.5(2) . . . . ?
N2 C1 C5 C8 -125.55(15) . . . . ?
O20 C1 C5 C4 109.68(16) . . . . ?
N2 C1 C5 C4 -12.39(17) . . . . ?
C3 C4 C6 N7 -100.21(16) . . . . ?
C5 C4 C6 N7 14.85(17) . . . . ?
C3 C4 C6 C12 24.2(2) . . . . ?
C5 C4 C6 C12 139.28(15) . . . . ?
C12 C6 N7 C11 83.77(17) . . . . ?
C4 C6 N7 C11 -149.23(14) . . . . ?
C12 C6 N7 C8 -163.99(13) . . . . ?
C4 C6 N7 C8 -36.99(16) . . . . ?
C11 N7 C8 C5 162.09(14) . . . . ?
C6 N7 C8 C5 44.91(16) . . . . ?
C11 N7 C8 C9 37.98(17) . . . . ?
C6 N7 C8 C9 -79.20(16) . . . . ?
C4 C5 C8 N7 -34.27(17) . . . . ?
C1 C5 C8 N7 78.95(16) . . . . ?
C4 C5 C8 C9 81.49(19) . . . . ?
C1 C5 C8 C9 -165.29(15) . . . . ?
N7 C8 C9 C10 -34.09(19) . . . . ?
C5 C8 C9 C10 -148.05(16) . . . . ?
C8 C9 C10 C11 17.2(2) . . . . ?
C8 N7 C11 C10 -26.31(19) . . . . ?
C6 N7 C11 C10 86.15(18) . . . . ?
C9 C10 C11 N7 5.2(2) . . . . ?
N7 C6 C12 C17 -132.77(16) . . . . ?
C4 C6 C12 C17 107.44(18) . . . . ?
N7 C6 C12 C13 49.6(2) . . . . ?
C4 C6 C12 C13 -70.2(2) . . . . ?
C17 C12 C13 C14 -2.4(2) . . . . ?
C6 C12 C13 C14 175.32(15) . . . . ?
C12 C13 C14 C15 0.3(3) . . . . ?
C13 C14 C15 C16 2.1(3) . . . . ?
C13 C14 C15 Br18 -176.25(13) . . . . ?
C14 C15 C16 C17 -2.2(3) . . . . ?
Br18 C15 C16 C17 176.14(12) . . . . ?
C13 C12 C17 C16 2.3(2) . . . . ?
C6 C12 C17 C16 -175.50(15) . . . . ?
C15 C16 C17 C12 0.0(2) . . . . ?
C3 N2 C21 C22 80.6(2) . . . . ?
C1 N2 C21 C22 -101.2(2) . . . . ?
N2 C21 C22 C23 -105.29(19) . . . . ?
N2 C21 C22 C27 75.9(2) . . . . ?
C27 C22 C23 C24 -1.0(3) . . . . ?
C21 C22 C23 C24 -179.87(16) . . . . ?
C22 C23 C24 C25 0.1(3) . . . . ?
C23 C24 C25 F28 179.59(16) . . . . ?
C23 C24 C25 C26 1.2(3) . . . . ?
F28 C25 C26 C27 -179.73(17) . . . . ?
C24 C25 C26 C27 -1.3(3) . . . . ?
C25 C26 C27 C22 0.2(3) . . . . ?
C23 C22 C27 C26 0.9(3) . . . . ?
C21 C22 C27 C26 179.70(18) . . . . ?
